data_7048641
loop_
_publ_author_name
'Chen, Xiaodan'
'Hinz, Alexander'
'Harmer, Jeffrey R.'
'Li, Zhongshu'

_publ_section_title
;
 Metastable phosphorus neutral monoradical: a key intermediate in the
 bicyclic cage formation.
;
_journal_issue 8
_journal_name_full 'Dalton transactions (Cambridge, England : 2003)'
_journal_page_first 2549
_journal_page_last 2553
_journal_paper_doi 10.1039/c8dt04842h
_journal_volume 48
_journal_year 2019
_chemical_formula_moiety 'C46 H70 N2 O2 P2, 2(C6 D6)'
_chemical_formula_sum 'C58 H70 D12 N2 O2 P2'
_chemical_formula_weight 913.27
_space_group_crystal_system monoclinic
_space_group_IT_number 15
_space_group_name_Hall '-C 2yc'
_space_group_name_H-M_alt 'C 1 2/c 1'
_symmetry_space_group_name_Hall '-C 2yc'
_symmetry_space_group_name_H-M 'C 1 2/c 1'
_atom_sites_solution_hydrogens geom
_atom_sites_solution_primary dual
_audit_creation_date 2018-07-02
_audit_creation_method
;
Olex2 1.2
(compiled 2018.05.29 svn.r3508 for OlexSys, GUI svn.r5506)
;
_audit_update_record
;
2018-09-13 deposited with the CCDC.
2019-01-14 downloaded from the CCDC.
;
_cell_angle_alpha 90
_cell_angle_beta 131.533(7)
_cell_angle_gamma 90
_cell_formula_units_Z 4
_cell_length_a 29.4871(13)
_cell_length_b 10.2236(2)
_cell_length_c 22.3739(10)
_cell_measurement_reflns_used 8659
_cell_measurement_temperature 150.00(10)
_cell_measurement_theta_max 74.1930
_cell_measurement_theta_min 4.7500
_cell_volume 5049.1(6)
_computing_cell_refinement 'CrysAlisPro 1.171.38.43 (Rigaku OD, 2015)'
_computing_data_collection 'CrysAlisPro 1.171.38.43 (Rigaku OD, 2015)'
_computing_data_reduction 'CrysAlisPro 1.171.38.43 (Rigaku OD, 2015)'
_computing_molecular_graphics 'Olex2 (Dolomanov et al., 2009)'
_computing_publication_material 'Olex2 (Dolomanov et al., 2009)'
_computing_structure_refinement 'ShelXL (Sheldrick, 2015)'
_computing_structure_solution 'ShelXT (Sheldrick, 2015)'
_diffrn_ambient_environment air
_diffrn_ambient_temperature 150.00(10)
_diffrn_detector 'CCD plate'
_diffrn_detector_area_resol_mean 10.6525
_diffrn_detector_type Atlas
_diffrn_measured_fraction_theta_full 0.997
_diffrn_measured_fraction_theta_max 0.976
_diffrn_measurement_details
;
List of Runs (angles in degrees, time in seconds):

  # Type    Start    End  Width  t~exp~   \w     \q     \k     \f   Frames
#--------------------------------------------------------------------------
  1  \w   -109.00 -17.00   1.00   20.00    --  -41.14 -38.00 -30.00   92
  2  \w    -66.00  24.00   1.00   20.00    --  -41.14  38.00 150.00   90
  3  \w    -74.00  26.00   1.00   20.00    --  -41.14  77.00-120.00  100
  4  \w     54.00 121.00   1.00   40.00    --  107.98 -30.00  90.00   67
  5  \w    144.00 172.00   1.00   40.00    --  107.98  30.00 -60.00   28
  6  \w     30.00 109.00   1.00   40.00    --  107.98 -95.00 150.00   79
  7  \w     93.00 141.00   1.00   40.00    --  107.98  30.00 -60.00   48
  8  \w     32.00 134.00   1.00   40.00    --  107.98 -30.00 -90.00  102
  9  \w     35.00 120.00   1.00   40.00    --  107.98-125.00  90.00   85
 10  \w    101.00 172.00   1.00   40.00    --  107.98 125.00-150.00   71
 11  \w     80.00 123.00   1.00   40.00    --  107.98  30.00 -90.00   43
 12  \w    151.00 177.00   1.00   40.00    --  107.98  30.00 -90.00   26
 13  \w     32.00 134.00   1.00   40.00    --  107.98 -77.00-120.00  102
;
_diffrn_measurement_device 'four-circle diffractometer'
_diffrn_measurement_device_type 'SuperNova, Dual, Cu at zero, Atlas'
_diffrn_measurement_method '\w scans'
_diffrn_orient_matrix_type 'CrysAlisPro convention (1999,Acta A55,543-557)'
_diffrn_orient_matrix_UB_11 0.0180624000
_diffrn_orient_matrix_UB_12 0.1453763000
_diffrn_orient_matrix_UB_13 0.0187856000
_diffrn_orient_matrix_UB_21 -0.0673271000
_diffrn_orient_matrix_UB_22 0.0393578000
_diffrn_orient_matrix_UB_23 -0.0616770000
_diffrn_orient_matrix_UB_31 -0.0035777000
_diffrn_orient_matrix_UB_32 -0.0045945000
_diffrn_orient_matrix_UB_33 0.0656094000
_diffrn_radiation_monochromator mirror
_diffrn_radiation_probe x-ray
_diffrn_radiation_type CuK\a
_diffrn_radiation_wavelength 1.54184
_diffrn_reflns_av_R_equivalents 0.0212
_diffrn_reflns_av_unetI/netI 0.0187
_diffrn_reflns_Laue_measured_fraction_full 0.997
_diffrn_reflns_Laue_measured_fraction_max 0.976
_diffrn_reflns_limit_h_max 24
_diffrn_reflns_limit_h_min -36
_diffrn_reflns_limit_k_max 12
_diffrn_reflns_limit_k_min -12
_diffrn_reflns_limit_l_max 27
_diffrn_reflns_limit_l_min -16
_diffrn_reflns_number 13877
_diffrn_reflns_point_group_measured_fraction_full 0.997
_diffrn_reflns_point_group_measured_fraction_max 0.976
_diffrn_reflns_theta_full 67.684
_diffrn_reflns_theta_max 74.123
_diffrn_reflns_theta_min 3.984
_diffrn_source 'micro-focus sealed X-ray tube'
_diffrn_source_type 'SuperNova (Cu) X-ray Source'
_exptl_absorpt_coefficient_mu 1.108
_exptl_absorpt_correction_T_max 1.00000
_exptl_absorpt_correction_T_min 0.67641
_exptl_absorpt_correction_type multi-scan
_exptl_absorpt_process_details
;
CrysAlisPro 1.171.38.43 (Rigaku Oxford Diffraction, 2015)
Empirical absorption correction using spherical harmonics,
 implemented in SCALE3 ABSPACK scaling algorithm.
;
_exptl_crystal_colour 'clear orangish orange'
_exptl_crystal_colour_lustre clear
_exptl_crystal_colour_modifier orangish
_exptl_crystal_colour_primary orange
_exptl_crystal_density_diffrn 1.201
_exptl_crystal_description block
_exptl_crystal_F_000 1960
_exptl_crystal_size_max 0.09
_exptl_crystal_size_mid 0.08
_exptl_crystal_size_min 0.05
_refine_diff_density_max 0.333
_refine_diff_density_min -0.376
_refine_diff_density_rms 0.046
_refine_ls_extinction_method none
_refine_ls_goodness_of_fit_ref 1.052
_refine_ls_hydrogen_treatment constr
_refine_ls_matrix_type full
_refine_ls_number_parameters 298
_refine_ls_number_reflns 5019
_refine_ls_number_restraints 0
_refine_ls_restrained_S_all 1.052
_refine_ls_R_factor_all 0.0412
_refine_ls_R_factor_gt 0.0378
_refine_ls_shift/su_max 0.001
_refine_ls_shift/su_mean 0.000
_refine_ls_structure_factor_coef Fsqd
_refine_ls_weighting_details 'w=1/[\s^2^(Fo^2^)+(0.0600P)^2^+3.3840P] where P=(Fo^2^+2Fc^2^)/3'
_refine_ls_weighting_scheme calc
_refine_ls_wR_factor_gt 0.0995
_refine_ls_wR_factor_ref 0.1027
_reflns_Friedel_coverage 0.000
_reflns_number_gt 4560
_reflns_number_total 5019
_reflns_threshold_expression 'I > 2\s(I)'
_cod_data_source_file c8dt04842h2.cif
_cod_data_source_block exp_1466
_cod_depositor_comments 'Adding full bibliography for 7048639--7048641.cif.'
_cod_original_cell_volume 5049.1(5)
_cod_database_code 7048641
_shelx_shelxl_version_number 2014/7
_shelx_space_group_comment
;
The symmetry employed for this shelxl refinement is uniquely defined
by the following loop, which should always be used as a source of
symmetry information in preference to the above space-group names.
They are only intended as comments.
;
_reflns_odcompleteness_completeness 99.60
_reflns_odcompleteness_iscentric 1
_reflns_odcompleteness_theta 66.97
_olex2_refinement_description
;
1. Fixed Uiso
 At 1.2 times of:
  All C(H) groups, All C(H,H) groups
 At 1.5 times of:
  All C(H,H,H) groups
2.a Ternary CH refined with riding coordinates:
 C19(H19), C22(H22)
2.b Secondary CH2 refined with riding coordinates:
 C11(H11A,H11B), C9(H9A,H9B), C4(H4A,H4B)
2.c Aromatic/amide H refined with riding coordinates:
 C16(H16), C14(H14), C15(H15), C24(D24), C29(D29), C28(D28), C25(D25),
 C27(D27), C26(D26)
2.d Idealised Me refined as rotating group:
 C10(H10A,H10B,H10C), C6(H6A,H6B,H6C), C7(H7A,H7B,H7C), C23(H23A,H23B,H23C),
 C21(H21A,H21B,H21C), C20(H20A,H20B,H20C), C18(H18A,H18B,H18C), C8(H8A,H8B,H8C)
;
_olex2_date_sample_data_collection 2017-05-26
_olex2_submission_special_instructions 'No special instructions were received'
_oxdiff_exptl_absorpt_empirical_details
;
Empirical correction (ABSPACK) includes:
- Absorption correction using spherical harmonics
- Frame scaling
- Detector area scaling
;
_oxdiff_exptl_absorpt_empirical_full_max 2.574
_oxdiff_exptl_absorpt_empirical_full_min 0.782

loop_
_space_group_symop_operation_xyz
'x, y, z'
'-x, y, -z+1/2'
'x+1/2, y+1/2, z'
'-x+1/2, y+1/2, -z+1/2'
'-x, -y, -z'
'x, -y, z-1/2'
'-x+1/2, -y+1/2, -z'
'x+1/2, -y+1/2, z-1/2'

loop_
_atom_site_label
_atom_site_type_symbol
_atom_site_fract_x
_atom_site_fract_y
_atom_site_fract_z
_atom_site_U_iso_or_equiv
_atom_site_adp_type
_atom_site_occupancy
_atom_site_site_symmetry_order
_atom_site_calc_flag
_atom_site_refinement_flags_posn
_atom_site_refinement_flags_adp
_atom_site_refinement_flags_occupancy
P1 P 0.5000 0.27335(4) 0.2500 0.01585(11) Uani 1 2 d S T P
P2 P 0.5000 0.53263(4) 0.2500 0.01664(11) Uani 1 2 d S T P
O1 O 0.45824(4) 0.19931(9) 0.25351(6) 0.0245(2) Uani 1 1 d . . .
N1 N 0.61709(5) 0.51929(10) 0.44957(6) 0.0163(2) Uani 1 1 d . . .
C12 C 0.61269(5) 0.64235(12) 0.41350(7) 0.0168(2) Uani 1 1 d . . .
C13 C 0.64210(5) 0.65623(12) 0.38346(7) 0.0186(2) Uani 1 1 d . . .
C2 C 0.58281(5) 0.41531(11) 0.40546(7) 0.0155(2) Uani 1 1 d . . .
C16 C 0.56826(6) 0.85608(12) 0.36387(8) 0.0216(3) Uani 1 1 d . . .
H16 H 0.5428 0.9238 0.3562 0.026 Uiso 1 1 calc R . .
C1 C 0.53880(5) 0.40988(11) 0.32211(7) 0.0158(2) Uani 1 1 d . . .
C3 C 0.59701(6) 0.30075(12) 0.45902(7) 0.0182(2) Uani 1 1 d . . .
C14 C 0.63410(6) 0.77368(13) 0.34564(8) 0.0214(3) Uani 1 1 d . . .
H14 H 0.6545 0.7860 0.3265 0.026 Uiso 1 1 calc R . .
C17 C 0.57532(6) 0.74239(12) 0.40375(7) 0.0186(2) Uani 1 1 d . . .
C11 C 0.61578(6) 0.17679(12) 0.44069(8) 0.0214(3) Uani 1 1 d . . .
H11A H 0.6278 0.1091 0.4806 0.026 Uiso 1 1 calc R . .
H11B H 0.5798 0.1435 0.3877 0.026 Uiso 1 1 calc R . .
C5 C 0.66453(6) 0.49359(12) 0.53851(7) 0.0200(3) Uani 1 1 d . . .
C15 C 0.59741(6) 0.87275(13) 0.33509(8) 0.0232(3) Uani 1 1 d . . .
H15 H 0.5923 0.9512 0.3084 0.028 Uiso 1 1 calc R . .
C19 C 0.54053(6) 0.73249(12) 0.43199(8) 0.0207(3) Uani 1 1 d . . .
H19 H 0.5540 0.6512 0.4648 0.025 Uiso 1 1 calc R . .
C9 C 0.53982(6) 0.26468(13) 0.44555(8) 0.0224(3) Uani 1 1 d . . .
H9A H 0.5100 0.2244 0.3920 0.027 Uiso 1 1 calc R . .
H9B H 0.5512 0.1977 0.4854 0.027 Uiso 1 1 calc R . .
C4 C 0.64858(6) 0.35318(13) 0.54424(8) 0.0231(3) Uani 1 1 d . . .
H4A H 0.6355 0.3531 0.5751 0.028 Uiso 1 1 calc R . .
H4B H 0.6847 0.2962 0.5721 0.028 Uiso 1 1 calc R . .
C22 C 0.68064(6) 0.55026(13) 0.38797(8) 0.0221(3) Uani 1 1 d . . .
H22 H 0.6841 0.4759 0.4198 0.027 Uiso 1 1 calc R . .
C10 C 0.66690(6) 0.19266(14) 0.44059(10) 0.0294(3) Uani 1 1 d . . .
H10A H 0.6552 0.2570 0.4000 0.044 Uiso 1 1 calc GR . .
H10B H 0.6751 0.1084 0.4285 0.044 Uiso 1 1 calc GR . .
H10C H 0.7034 0.2228 0.4932 0.044 Uiso 1 1 calc GR . .
C6 C 0.66098(7) 0.59045(14) 0.58719(8) 0.0279(3) Uani 1 1 d . . .
H6A H 0.6636 0.6799 0.5739 0.042 Uiso 1 1 calc GR . .
H6B H 0.6946 0.5747 0.6442 0.042 Uiso 1 1 calc GR . .
H6C H 0.6225 0.5790 0.5747 0.042 Uiso 1 1 calc GR . .
C7 C 0.72794(6) 0.50317(14) 0.56741(8) 0.0271(3) Uani 1 1 d . . .
H7A H 0.7328 0.4366 0.5405 0.041 Uiso 1 1 calc GR . .
H7B H 0.7581 0.4888 0.6252 0.041 Uiso 1 1 calc GR . .
H7C H 0.7338 0.5902 0.5551 0.041 Uiso 1 1 calc GR . .
C23 C 0.65183(7) 0.49798(15) 0.30527(9) 0.0300(3) Uani 1 1 d . . .
H23A H 0.6119 0.4610 0.2795 0.045 Uiso 1 1 calc GR . .
H23B H 0.6778 0.4299 0.3109 0.045 Uiso 1 1 calc GR . .
H23C H 0.6473 0.5696 0.2726 0.045 Uiso 1 1 calc GR . .
C21 C 0.74501(6) 0.59963(14) 0.43033(9) 0.0287(3) Uani 1 1 d . . .
H21A H 0.7430 0.6684 0.3981 0.043 Uiso 1 1 calc GR . .
H21B H 0.7697 0.5269 0.4370 0.043 Uiso 1 1 calc GR . .
H21C H 0.7633 0.6350 0.4828 0.043 Uiso 1 1 calc GR . .
C20 C 0.47235(6) 0.72189(15) 0.36145(9) 0.0277(3) Uani 1 1 d . . .
H20A H 0.4580 0.8011 0.3288 0.042 Uiso 1 1 calc GR . .
H20B H 0.4513 0.7122 0.3814 0.042 Uiso 1 1 calc GR . .
H20C H 0.4640 0.6455 0.3290 0.042 Uiso 1 1 calc GR . .
C24 C 0.35950(7) 0.15524(16) 0.27740(9) 0.0344(3) Uani 1 1 d . . .
D24 D 0.3777 0.2100 0.2641 0.041 Uiso 1 1 calc R . .
C29 C 0.31003(8) 0.19867(16) 0.26593(10) 0.0371(4) Uani 1 1 d . . .
D29 D 0.2943 0.2837 0.2450 0.045 Uiso 1 1 calc R . .
C18 C 0.55407(7) 0.84973(14) 0.48470(9) 0.0296(3) Uani 1 1 d . . .
H18A H 0.5978 0.8558 0.5297 0.044 Uiso 1 1 calc GR . .
H18B H 0.5333 0.8378 0.5049 0.044 Uiso 1 1 calc GR . .
H18C H 0.5397 0.9303 0.4531 0.044 Uiso 1 1 calc GR . .
C8 C 0.50919(7) 0.37765(15) 0.45121(10) 0.0308(3) Uani 1 1 d . . .
H8A H 0.4959 0.4430 0.4104 0.046 Uiso 1 1 calc GR . .
H8B H 0.5380 0.4178 0.5042 0.046 Uiso 1 1 calc GR . .
H8C H 0.4741 0.3449 0.4427 0.046 Uiso 1 1 calc GR . .
C28 C 0.28307(8) 0.11937(19) 0.28468(10) 0.0412(4) Uani 1 1 d . . .
D28 D 0.2488 0.1495 0.2765 0.049 Uiso 1 1 calc R . .
C25 C 0.38235(8) 0.03299(18) 0.30801(10) 0.0414(4) Uani 1 1 d . . .
D25 D 0.4166 0.0032 0.3161 0.050 Uiso 1 1 calc R . .
C27 C 0.30613(9) -0.00381(19) 0.31535(11) 0.0471(5) Uani 1 1 d . . .
D27 D 0.2878 -0.0589 0.3284 0.056 Uiso 1 1 calc R . .
C26 C 0.35599(10) -0.04693(18) 0.32707(12) 0.0503(5) Uani 1 1 d . . .
D26 D 0.3720 -0.1317 0.3483 0.060 Uiso 1 1 calc R . .

loop_
_atom_site_aniso_label
_atom_site_aniso_U_11
_atom_site_aniso_U_22
_atom_site_aniso_U_33
_atom_site_aniso_U_23
_atom_site_aniso_U_13
_atom_site_aniso_U_12
P1 0.0178(2) 0.0116(2) 0.0167(2) 0.000 0.01086(18) 0.000
P2 0.0190(2) 0.0121(2) 0.0150(2) 0.000 0.00960(18) 0.000
O1 0.0271(5) 0.0209(5) 0.0244(5) -0.0009(4) 0.0167(4) -0.0070(4)
N1 0.0183(5) 0.0133(5) 0.0153(5) 0.0000(4) 0.0102(4) 0.0003(4)
C12 0.0185(6) 0.0133(6) 0.0139(5) -0.0019(4) 0.0088(5) -0.0029(4)
C13 0.0186(6) 0.0171(6) 0.0171(6) -0.0037(4) 0.0106(5) -0.0038(4)
C2 0.0168(5) 0.0131(5) 0.0192(6) 0.0003(4) 0.0130(5) 0.0017(4)
C16 0.0267(6) 0.0146(6) 0.0206(6) -0.0015(5) 0.0145(5) 0.0005(5)
C1 0.0166(5) 0.0134(6) 0.0184(6) 0.0003(4) 0.0119(5) 0.0002(4)
C3 0.0209(6) 0.0145(6) 0.0179(6) 0.0023(5) 0.0123(5) 0.0005(4)
C14 0.0250(6) 0.0200(6) 0.0198(6) -0.0027(5) 0.0151(5) -0.0062(5)
C17 0.0216(6) 0.0149(6) 0.0167(6) -0.0030(4) 0.0116(5) -0.0020(5)
C11 0.0219(6) 0.0140(6) 0.0239(6) 0.0032(5) 0.0133(5) 0.0026(5)
C5 0.0202(6) 0.0185(6) 0.0143(6) 0.0005(4) 0.0085(5) 0.0003(5)
C15 0.0307(7) 0.0149(6) 0.0201(6) -0.0003(5) 0.0153(6) -0.0038(5)
C19 0.0255(6) 0.0161(6) 0.0219(6) 0.0006(5) 0.0163(6) 0.0024(5)
C9 0.0266(6) 0.0199(6) 0.0248(6) 0.0027(5) 0.0188(6) -0.0013(5)
C4 0.0252(6) 0.0195(6) 0.0177(6) 0.0035(5) 0.0113(5) 0.0001(5)
C22 0.0227(6) 0.0203(6) 0.0255(7) -0.0011(5) 0.0168(6) -0.0010(5)
C10 0.0266(7) 0.0214(7) 0.0415(8) -0.0018(6) 0.0231(7) 0.0029(5)
C6 0.0316(7) 0.0258(7) 0.0168(6) -0.0015(5) 0.0121(6) 0.0034(5)
C7 0.0199(6) 0.0293(7) 0.0205(6) 0.0017(5) 0.0085(5) -0.0009(5)
C23 0.0290(7) 0.0316(7) 0.0335(8) -0.0095(6) 0.0225(6) -0.0025(6)
C21 0.0224(7) 0.0316(8) 0.0311(7) -0.0007(6) 0.0173(6) -0.0008(5)
C20 0.0256(7) 0.0304(7) 0.0285(7) 0.0008(6) 0.0185(6) 0.0037(5)
C24 0.0360(8) 0.0378(8) 0.0323(8) -0.0030(6) 0.0239(7) -0.0029(6)
C29 0.0411(9) 0.0335(8) 0.0359(8) 0.0026(6) 0.0251(7) 0.0073(7)
C18 0.0416(8) 0.0238(7) 0.0307(7) -0.0046(6) 0.0270(7) 0.0002(6)
C8 0.0372(8) 0.0274(7) 0.0434(8) 0.0021(6) 0.0333(7) 0.0009(6)
C28 0.0316(8) 0.0581(11) 0.0355(9) -0.0114(8) 0.0229(7) -0.0048(7)
C25 0.0395(9) 0.0438(10) 0.0382(9) -0.0016(7) 0.0246(8) 0.0104(7)
C27 0.0578(11) 0.0472(10) 0.0397(9) -0.0123(8) 0.0337(9) -0.0249(9)
C26 0.0646(12) 0.0294(9) 0.0492(11) 0.0029(8) 0.0345(10) 0.0047(8)

loop_
_atom_type_symbol
_atom_type_description
_atom_type_scat_dispersion_real
_atom_type_scat_dispersion_imag
_atom_type_scat_source
C C 0.0181 0.0091 'International Tables Vol C Tables 4.2.6.8 and 6.1.1.4'
H H 0.0000 0.0000 'International Tables Vol C Tables 4.2.6.8 and 6.1.1.4'
N N 0.0311 0.0180 'International Tables Vol C Tables 4.2.6.8 and 6.1.1.4'
O O 0.0492 0.0322 'International Tables Vol C Tables 4.2.6.8 and 6.1.1.4'
P P 0.2955 0.4335 'International Tables Vol C Tables 4.2.6.8 and 6.1.1.4'
D D 0.0000 0.0000 'International Tables Vol C Tables 4.2.6.8 and 6.1.1.4'

loop_
_geom_angle_atom_site_label_1
_geom_angle_atom_site_label_2
_geom_angle_atom_site_label_3
_geom_angle
_geom_angle_site_symmetry_1
_geom_angle_site_symmetry_3
O1 P1 P2 120.50(4) 2_655 .
O1 P1 P2 120.51(4) . .
O1 P1 O1 118.99(8) . 2_655
O1 P1 C1 113.11(5) 2_655 2_655
O1 P1 C1 113.11(5) . .
O1 P1 C1 112.00(5) 2_655 .
O1 P1 C1 112.00(5) . 2_655
C1 P1 P2 40.92(4) 2_655 .
C1 P1 P2 40.92(4) . .
C1 P1 C1 81.85(7) . 2_655
C1 P2 P1 43.96(4) . .
C1 P2 P1 43.96(4) 2_655 .
C1 P2 C1 87.92(8) . 2_655
C12 N1 C5 122.98(10) . .
C2 N1 C12 122.05(10) . .
C2 N1 C5 114.68(10) . .
C13 C12 N1 119.61(11) . .
C17 C12 N1 119.13(11) . .
C17 C12 C13 121.09(11) . .
C12 C13 C22 124.25(11) . .
C14 C13 C12 117.66(11) . .
C14 C13 C22 118.07(11) . .
N1 C2 C1 126.31(11) . .
N1 C2 C3 110.52(10) . .
C1 C2 C3 123.15(10) . .
C17 C16 H16 119.2 . .
C15 C16 H16 119.2 . .
C15 C16 C17 121.66(12) . .
P2 C1 P1 95.12(6) . .
C2 C1 P1 133.19(9) . .
C2 C1 P2 131.68(9) . .
C2 C3 C11 112.49(10) . .
C2 C3 C9 109.54(10) . .
C2 C3 C4 103.67(10) . .
C11 C3 C9 106.79(10) . .
C11 C3 C4 112.31(10) . .
C4 C3 C9 112.11(10) . .
C13 C14 H14 118.9 . .
C15 C14 C13 122.15(12) . .
C15 C14 H14 118.9 . .
C12 C17 C19 124.02(11) . .
C16 C17 C12 118.26(12) . .
C16 C17 C19 117.70(11) . .
C3 C11 H11A 108.2 . .
C3 C11 H11B 108.2 . .
H11A C11 H11B 107.3 . .
C10 C11 C3 116.37(11) . .
C10 C11 H11A 108.2 . .
C10 C11 H11B 108.2 . .
N1 C5 C4 101.76(9) . .
N1 C5 C6 112.60(10) . .
N1 C5 C7 110.56(10) . .
C6 C5 C4 112.05(11) . .
C7 C5 C4 112.39(11) . .
C7 C5 C6 107.52(11) . .
C16 C15 H15 120.4 . .
C14 C15 C16 119.14(12) . .
C14 C15 H15 120.4 . .
C17 C19 H19 108.1 . .
C17 C19 C20 111.26(11) . .
C17 C19 C18 111.26(11) . .
C20 C19 H19 108.1 . .
C20 C19 C18 110.01(11) . .
C18 C19 H19 108.1 . .
C3 C9 H9A 108.4 . .
C3 C9 H9B 108.4 . .
H9A C9 H9B 107.4 . .
C8 C9 C3 115.64(11) . .
C8 C9 H9A 108.4 . .
C8 C9 H9B 108.4 . .
C3 C4 H4A 109.9 . .
C3 C4 H4B 109.9 . .
C5 C4 C3 108.96(10) . .
C5 C4 H4A 109.9 . .
C5 C4 H4B 109.9 . .
H4A C4 H4B 108.3 . .
C13 C22 H22 107.9 . .
C13 C22 C23 112.09(11) . .
C13 C22 C21 111.62(11) . .
C23 C22 H22 107.9 . .
C23 C22 C21 109.15(11) . .
C21 C22 H22 107.9 . .
C11 C10 H10A 109.5 . .
C11 C10 H10B 109.5 . .
C11 C10 H10C 109.5 . .
H10A C10 H10B 109.5 . .
H10A C10 H10C 109.5 . .
H10B C10 H10C 109.5 . .
C5 C6 H6A 109.5 . .
C5 C6 H6B 109.5 . .
C5 C6 H6C 109.5 . .
H6A C6 H6B 109.5 . .
H6A C6 H6C 109.5 . .
H6B C6 H6C 109.5 . .
C5 C7 H7A 109.5 . .
C5 C7 H7B 109.5 . .
C5 C7 H7C 109.5 . .
H7A C7 H7B 109.5 . .
H7A C7 H7C 109.5 . .
H7B C7 H7C 109.5 . .
C22 C23 H23A 109.5 . .
C22 C23 H23B 109.5 . .
C22 C23 H23C 109.5 . .
H23A C23 H23B 109.5 . .
H23A C23 H23C 109.5 . .
H23B C23 H23C 109.5 . .
C22 C21 H21A 109.5 . .
C22 C21 H21B 109.5 . .
C22 C21 H21C 109.5 . .
H21A C21 H21B 109.5 . .
H21A C21 H21C 109.5 . .
H21B C21 H21C 109.5 . .
C19 C20 H20A 109.5 . .
C19 C20 H20B 109.5 . .
C19 C20 H20C 109.5 . .
H20A C20 H20B 109.5 . .
H20A C20 H20C 109.5 . .
H20B C20 H20C 109.5 . .
C29 C24 D24 120.1 . .
C25 C24 D24 120.1 . .
C25 C24 C29 119.82(16) . .
C24 C29 D29 119.8 . .
C24 C29 C28 120.41(16) . .
C28 C29 D29 119.8 . .
C19 C18 H18A 109.5 . .
C19 C18 H18B 109.5 . .
C19 C18 H18C 109.5 . .
H18A C18 H18B 109.5 . .
H18A C18 H18C 109.5 . .
H18B C18 H18C 109.5 . .
C9 C8 H8A 109.5 . .
C9 C8 H8B 109.5 . .
C9 C8 H8C 109.5 . .
H8A C8 H8B 109.5 . .
H8A C8 H8C 109.5 . .
H8B C8 H8C 109.5 . .
C29 C28 D28 120.2 . .
C27 C28 C29 119.63(16) . .
C27 C28 D28 120.2 . .
C24 C25 D25 119.8 . .
C24 C25 C26 120.36(16) . .
C26 C25 D25 119.8 . .
C28 C27 D27 120.1 . .
C28 C27 C26 119.79(17) . .
C26 C27 D27 120.1 . .
C25 C26 C27 120.00(17) . .
C25 C26 D26 120.0 . .
C27 C26 D26 120.0 . .

loop_
_geom_bond_atom_site_label_1
_geom_bond_atom_site_label_2
_geom_bond_distance
_geom_bond_site_symmetry_2
P1 P2 2.6507(6) .
P1 O1 1.4913(9) 2_655
P1 O1 1.4912(9) .
P1 C1 1.8473(12) .
P1 C1 1.8473(12) 2_655
P2 C1 1.7433(12) .
P2 C1 1.7433(12) 2_655
N1 C12 1.4532(15) .
N1 C2 1.3427(16) .
N1 C5 1.5146(15) .
C12 C13 1.4132(17) .
C12 C17 1.4103(17) .
C13 C14 1.3959(18) .
C13 C22 1.5242(17) .
C2 C1 1.3985(17) .
C2 C3 1.5224(16) .
C16 H16 0.9500 .
C16 C17 1.3943(18) .
C16 C15 1.3845(19) .
C3 C11 1.5432(17) .
C3 C9 1.5481(17) .
C3 C4 1.5460(17) .
C14 H14 0.9500 .
C14 C15 1.3831(19) .
C17 C19 1.5238(17) .
C11 H11A 0.9900 .
C11 H11B 0.9900 .
C11 C10 1.5176(18) .
C5 C4 1.5423(17) .
C5 C6 1.5263(18) .
C5 C7 1.5233(18) .
C15 H15 0.9500 .
C19 H19 1.0000 .
C19 C20 1.5285(19) .
C19 C18 1.5371(18) .
C9 H9A 0.9900 .
C9 H9B 0.9900 .
C9 C8 1.5222(19) .
C4 H4A 0.9900 .
C4 H4B 0.9900 .
C22 H22 1.0000 .
C22 C23 1.5318(19) .
C22 C21 1.5395(18) .
C10 H10A 0.9800 .
C10 H10B 0.9800 .
C10 H10C 0.9800 .
C6 H6A 0.9800 .
C6 H6B 0.9800 .
C6 H6C 0.9800 .
C7 H7A 0.9800 .
C7 H7B 0.9800 .
C7 H7C 0.9800 .
C23 H23A 0.9800 .
C23 H23B 0.9800 .
C23 H23C 0.9800 .
C21 H21A 0.9800 .
C21 H21B 0.9800 .
C21 H21C 0.9800 .
C20 H20A 0.9800 .
C20 H20B 0.9800 .
C20 H20C 0.9800 .
C24 D24 0.9500 .
C24 C29 1.376(2) .
C24 C25 1.369(2) .
C29 D29 0.9500 .
C29 C28 1.381(3) .
C18 H18A 0.9800 .
C18 H18B 0.9800 .
C18 H18C 0.9800 .
C8 H8A 0.9800 .
C8 H8B 0.9800 .
C8 H8C 0.9800 .
C28 D28 0.9500 .
C28 C27 1.379(3) .
C25 D25 0.9500 .
C25 C26 1.376(3) .
C27 D27 0.9500 .
C27 C26 1.383(3) .
C26 D26 0.9500 .
